data_4129659
loop_
_publ_author_name
'Sather, Aaron C.'
'Lee, Hong Geun'
'De La Rosa, Valentina Y.'
'Yang, Yang'
'M\"uller, Peter'
'Buchwald, Stephen L.'

_publ_section_title
;
 A Fluorinated Ligand Enables Room-Temperature and Regioselective
 Pd-Catalyzed Fluorination of Aryl Triflates and Bromides.
;
_journal_issue 41
_journal_name_full 'Journal of the American Chemical Society'
_journal_page_first 13433
_journal_page_last 13438
_journal_paper_doi 10.1021/jacs.5b09308
_journal_volume 137
_journal_year 2015
_chemical_formula_sum 'C67 H95 Br Cl3 O2 P Pd'
_chemical_formula_weight 1256.05
_space_group_crystal_system triclinic
_space_group_IT_number 2
_space_group_name_Hall '-P 1'
_space_group_name_H-M_alt 'P -1'
_atom_sites_solution_hydrogens geom
_atom_sites_solution_primary direct
_atom_sites_solution_secondary difmap
_audit_creation_method SHELXL-2014
_cell_angle_alpha 103.595(2)
_cell_angle_beta 95.966(2)
_cell_angle_gamma 104.173(2)
_cell_formula_units_Z 2
_cell_length_a 11.3764(11)
_cell_length_b 12.9700(13)
_cell_length_c 22.324(2)
_cell_measurement_reflns_used 9211
_cell_measurement_temperature 100(2)
_cell_measurement_theta_max 31.55
_cell_measurement_theta_min 2.85
_cell_volume 3058.3(5)
_computing_cell_refinement 'SAINT 7.46A (Bruker-AXS, 2011)'
_computing_data_collection 'APEX2 v2011.4.0 (Bruker-AXS, 2011)'
_computing_data_reduction 'SAINT 7.46A (Bruker-AXS, 2011)'
_computing_molecular_graphics 'Bruker SHELXTL'
_computing_publication_material 'Bruker SHELXTL'
_computing_structure_refinement 'SHELXL-2014 (Sheldrick, 2014)'
_computing_structure_solution 'SHELXS-97 (Sheldrick, 2008)'
_diffrn_ambient_temperature 100(2)
_diffrn_detector_area_resol_mean 8.3
_diffrn_measured_fraction_theta_full 0.997
_diffrn_measured_fraction_theta_max 0.994
_diffrn_measurement_device_type 'Bruker Smart APEX2 CCD'
_diffrn_measurement_method '\f and \w scans'
_diffrn_radiation_type MoK\a
_diffrn_radiation_wavelength 0.71073
_diffrn_reflns_av_R_equivalents 0.0315
_diffrn_reflns_av_unetI/netI 0.0184
_diffrn_reflns_Laue_measured_fraction_full 0.997
_diffrn_reflns_Laue_measured_fraction_max 0.994
_diffrn_reflns_limit_h_max 16
_diffrn_reflns_limit_h_min -16
_diffrn_reflns_limit_k_max 18
_diffrn_reflns_limit_k_min -18
_diffrn_reflns_limit_l_max 31
_diffrn_reflns_limit_l_min -31
_diffrn_reflns_number 160069
_diffrn_reflns_point_group_measured_fraction_full 0.997
_diffrn_reflns_point_group_measured_fraction_max 0.994
_diffrn_reflns_theta_full 25.242
_diffrn_reflns_theta_max 30.508
_diffrn_reflns_theta_min 1.682
_diffrn_source 'I\mS micro-focus sealed tube, multilayer optics'
_exptl_absorpt_coefficient_mu 1.157
_exptl_absorpt_correction_T_max 0.7462
_exptl_absorpt_correction_T_min 0.6548
_exptl_absorpt_correction_type multi-scan
_exptl_absorpt_process_details 'SADABS (Sheldrick, 2009)'
_exptl_crystal_colour green
_exptl_crystal_density_diffrn 1.364
_exptl_crystal_density_method 'not measured'
_exptl_crystal_description block
_exptl_crystal_F_000 1320
_exptl_crystal_size_max 0.355
_exptl_crystal_size_mid 0.322
_exptl_crystal_size_min 0.178
_refine_diff_density_max 3.803
_refine_diff_density_min -1.957
_refine_diff_density_rms 0.099
_refine_ls_extinction_method none
_refine_ls_goodness_of_fit_ref 1.081
_refine_ls_hydrogen_treatment constr
_refine_ls_matrix_type full
_refine_ls_number_parameters 832
_refine_ls_number_reflns 18560
_refine_ls_number_restraints 616
_refine_ls_restrained_S_all 1.076
_refine_ls_R_factor_all 0.0488
_refine_ls_R_factor_gt 0.0434
_refine_ls_shift/su_max 0.004
_refine_ls_shift/su_mean 0.000
_refine_ls_structure_factor_coef Fsqd
_refine_ls_weighting_details 'w=1/[\s^2^(Fo^2^)+(0.0483P)^2^+5.9343P] where P=(Fo^2^+2Fc^2^)/3'
_refine_ls_weighting_scheme calc
_refine_ls_wR_factor_gt 0.1120
_refine_ls_wR_factor_ref 0.1153
_reflns_Friedel_coverage 0.000
_reflns_number_gt 16806
_reflns_number_total 18560
_reflns_threshold_expression 'I > 2\s(I)'
_cod_data_source_file ja5b09308_si_002.cif
_cod_data_source_block X14146
_cod_database_code 4129659
_shelx_space_group_comment
; 
The symmetry employed for this shelxl refinement is uniquely defined 
by the following loop, which should always be used as a source of 
symmetry information in preference to the above space-group names. 
They are only intended as comments. 
;
_shelx_estimated_absorpt_t_min 0.684
_shelx_estimated_absorpt_t_max 0.820
_shelxl_version_number 2014-2

loop_
_space_group_symop_operation_xyz
'x, y, z'
'-x, -y, -z'

loop_
_atom_site_label
_atom_site_type_symbol
_atom_site_fract_x
_atom_site_fract_y
_atom_site_fract_z
_atom_site_U_iso_or_equiv
_atom_site_adp_type
_atom_site_occupancy
_atom_site_site_symmetry_order
_atom_site_calc_flag
_atom_site_refinement_flags_posn
_atom_site_refinement_flags_adp
_atom_site_refinement_flags_occupancy
_atom_site_disorder_assembly
_atom_site_disorder_group
Br1 Br 0.16307(2) 0.23265(2) 0.71266(2) 0.02876(6) Uani 1 1 d . . . . .
Pd1 Pd 0.37976(2) 0.32526(2) 0.71504(2) 0.01461(4) Uani 1 1 d . . . . .
P1 P 0.57764(5) 0.39556(4) 0.69526(3) 0.01444(10) Uani 1 1 d . . . . .
C1 C 0.6453(2) 0.55140(17) 0.72444(11) 0.0183(4) Uani 1 1 d . . . . .
C2 C 0.7850(2) 0.59922(19) 0.72738(12) 0.0246(4) Uani 1 1 d . . . . .
H2A H 0.8311 0.5677 0.7551 0.030 Uiso 1 1 calc R U . . .
H2B H 0.8058 0.5782 0.6851 0.030 Uiso 1 1 calc R U . . .
C3 C 0.8234(2) 0.7261(2) 0.75240(13) 0.0295(5) Uani 1 1 d . . . . .
H3 H 0.9136 0.7553 0.7531 0.035 Uiso 1 1 calc R U . . .
C4 C 0.7958(3) 0.7583(2) 0.81888(13) 0.0312(5) Uani 1 1 d . . . . .
H4A H 0.8433 0.7281 0.8467 0.037 Uiso 1 1 calc R U . . .
H4B H 0.8204 0.8398 0.8353 0.037 Uiso 1 1 calc R U . . .
C5 C 0.6583(2) 0.71239(19) 0.81760(12) 0.0260(5) Uani 1 1 d . . . . .
H5 H 0.6401 0.7326 0.8610 0.031 Uiso 1 1 calc R U . . .
C6 C 0.6204(2) 0.58557(18) 0.79206(11) 0.0207(4) Uani 1 1 d . . . . .
H6A H 0.5318 0.5558 0.7927 0.025 Uiso 1 1 calc R U . . .
H6B H 0.6674 0.5539 0.8192 0.025 Uiso 1 1 calc R U . . .
C7 C 0.5749(2) 0.60503(18) 0.68302(11) 0.0205(4) Uani 1 1 d . . . . .
H7A H 0.5921 0.5852 0.6399 0.025 Uiso 1 1 calc R U . . .
H7B H 0.4853 0.5762 0.6814 0.025 Uiso 1 1 calc R U . . .
C8 C 0.6140(2) 0.73146(19) 0.70917(12) 0.0257(5) Uani 1 1 d . . . . .
H8 H 0.5673 0.7643 0.6819 0.031 Uiso 1 1 calc R U . . .
C9 C 0.7519(3) 0.7757(2) 0.70997(13) 0.0310(5) Uani 1 1 d . . . . .
H9A H 0.7775 0.8573 0.7258 0.037 Uiso 1 1 calc R U . . .
H9B H 0.7700 0.7556 0.6670 0.037 Uiso 1 1 calc R U . . .
C10 C 0.5859(3) 0.76214(19) 0.77574(12) 0.0278(5) Uani 1 1 d . . . . .
H10A H 0.6094 0.8435 0.7925 0.033 Uiso 1 1 calc R U . . .
H10B H 0.4966 0.7334 0.7751 0.033 Uiso 1 1 calc R U . . .
C11 C 0.5901(2) 0.34614(18) 0.60849(10) 0.0175(4) Uani 1 1 d . . . . .
C12 C 0.6924(2) 0.41858(19) 0.58345(12) 0.0228(4) Uani 1 1 d . . . . .
H12A H 0.6806 0.4932 0.5892 0.027 Uiso 1 1 calc R U . . .
H12B H 0.7736 0.4263 0.6075 0.027 Uiso 1 1 calc R U . . .
C13 C 0.6895(2) 0.3669(2) 0.51390(12) 0.0264(5) Uani 1 1 d . . . . .
H13 H 0.7574 0.4144 0.4991 0.032 Uiso 1 1 calc R U . . .
C14 C 0.7076(3) 0.2515(2) 0.50426(12) 0.0275(5) Uani 1 1 d . . . . .
H14A H 0.7878 0.2561 0.5282 0.033 Uiso 1 1 calc R U . . .
H14B H 0.7073 0.2189 0.4594 0.033 Uiso 1 1 calc R U . . .
C15 C 0.6032(2) 0.1785(2) 0.52658(11) 0.0238(4) Uani 1 1 d . . . . .
H15 H 0.6144 0.1028 0.5201 0.029 Uiso 1 1 calc R U . . .
C16 C 0.6064(2) 0.22878(18) 0.59651(11) 0.0195(4) Uani 1 1 d . . . . .
H16A H 0.6859 0.2319 0.6206 0.023 Uiso 1 1 calc R U . . .
H16B H 0.5398 0.1812 0.6112 0.023 Uiso 1 1 calc R U . . .
C17 C 0.4660(2) 0.3372(2) 0.56958(10) 0.0208(4) Uani 1 1 d . . . . .
H17A H 0.4530 0.4114 0.5761 0.025 Uiso 1 1 calc R U . . .
H17B H 0.3984 0.2901 0.5839 0.025 Uiso 1 1 calc R U . . .
C18 C 0.4631(2) 0.2873(2) 0.49930(11) 0.0270(5) Uani 1 1 d . . . . .
H18 H 0.3821 0.2828 0.4752 0.032 Uiso 1 1 calc R U . . .
C19 C 0.5665(3) 0.3593(2) 0.47611(12) 0.0310(5) Uani 1 1 d . . . . .
H19A H 0.5648 0.3265 0.4311 0.037 Uiso 1 1 calc R U . . .
H19B H 0.5553 0.4341 0.4813 0.037 Uiso 1 1 calc R U . . .
C20 C 0.4793(2) 0.1711(2) 0.48932(12) 0.0278(5) Uani 1 1 d . . . . .
H20A H 0.4117 0.1237 0.5035 0.033 Uiso 1 1 calc R U . . .
H20B H 0.4766 0.1379 0.4443 0.033 Uiso 1 1 calc R U . . .
C21 C 0.67184(19) 0.33154(17) 0.74021(10) 0.0163(4) Uani 1 1 d . . . . .
C22 C 0.7976(2) 0.34300(19) 0.73641(12) 0.0218(4) Uani 1 1 d D . . . .
C23 C 0.8688(2) 0.2996(2) 0.77213(14) 0.0294(5) Uani 1 1 d . . . . .
H23 H 0.9540 0.3117 0.7704 0.035 Uiso 1 1 calc R U . . .
C24 C 0.8159(2) 0.2385(2) 0.81033(13) 0.0282(5) Uani 1 1 d . . . . .
H24 H 0.8651 0.2097 0.8355 0.034 Uiso 1 1 calc R U . . .
C25 C 0.6911(2) 0.21920(19) 0.81202(11) 0.0208(4) Uani 1 1 d D . . . .
C26 C 0.61728(19) 0.26623(16) 0.77776(10) 0.0155(4) Uani 1 1 d . . . . .
O1 O 0.84184(15) 0.39447(15) 0.69380(10) 0.0272(4) Uani 1 1 d D U . . .
C27 C 0.9573(6) 0.3878(10) 0.6757(6) 0.034(2) Uani 0.54(2) 1 d D U P A 1
H27A H 0.9924 0.3431 0.6984 0.051 Uiso 0.54(2) 1 calc R U P A 1
H27B H 1.0139 0.4622 0.6857 0.051 Uiso 0.54(2) 1 calc R U P A 1
H27C H 0.9448 0.3535 0.6306 0.051 Uiso 0.54(2) 1 calc R U P A 1
C27A C 0.9746(6) 0.4332(13) 0.7039(8) 0.040(3) Uani 0.46(2) 1 d D U P A 2
H27D H 1.0089 0.4145 0.7407 0.060 Uiso 0.46(2) 1 calc R U P A 2
H27E H 1.0002 0.5135 0.7107 0.060 Uiso 0.46(2) 1 calc R U P A 2
H27F H 1.0047 0.3978 0.6671 0.060 Uiso 0.46(2) 1 calc R U P A 2
O2 O 0.63067(17) 0.15246(15) 0.84507(8) 0.0252(3) Uani 1 1 d D . . . .
C28 C 0.7023(3) 0.1017(3) 0.87845(15) 0.0386(7) Uani 1 1 d D . . . .
H28A H 0.7396 0.0558 0.8492 0.058 Uiso 1 1 calc R U . . .
H28B H 0.6494 0.0554 0.8996 0.058 Uiso 1 1 calc R U . . .
H28C H 0.7672 0.1588 0.9096 0.058 Uiso 1 1 calc R U . . .
C31 C 0.48215(19) 0.22978(16) 0.78199(9) 0.0145(3) Uani 1 1 d . . . . .
C32 C 0.4380(2) 0.27785(17) 0.83655(10) 0.0168(4) Uani 1 1 d . . . . .
C33 C 0.3300(2) 0.21888(18) 0.85178(10) 0.0180(4) Uani 1 1 d . . . . .
C34 C 0.2679(2) 0.11005(18) 0.81554(11) 0.0204(4) Uani 1 1 d . . . . .
C35 C 0.3105(2) 0.06574(18) 0.76272(11) 0.0203(4) Uani 1 1 d . . . . .
H35 H 0.2666 -0.0062 0.7376 0.024 Uiso 1 1 calc R U . . .
C36 C 0.4155(2) 0.12210(17) 0.74458(10) 0.0170(4) Uani 1 1 d . . . . .
C37 C 0.5184(2) 0.38921(18) 0.87839(10) 0.0201(4) Uani 1 1 d . . . . .
H37 H 0.5802 0.4184 0.8534 0.024 Uiso 1 1 calc R U . . .
C38 C 0.4516(3) 0.4777(2) 0.89741(12) 0.0273(5) Uani 1 1 d . . . . .
H38A H 0.3900 0.4729 0.8620 0.041 Uiso 1 1 calc R U . . .
H38B H 0.5112 0.5509 0.9096 0.041 Uiso 1 1 calc R U . . .
H38C H 0.4108 0.4659 0.9328 0.041 Uiso 1 1 calc R U . . .
C39 C 0.5926(2) 0.3770(2) 0.93678(11) 0.0280(5) Uani 1 1 d . . . . .
H39A H 0.6489 0.4489 0.9600 0.042 Uiso 1 1 calc R U . . .
H39B H 0.6400 0.3243 0.9239 0.042 Uiso 1 1 calc R U . . .
H39C H 0.5361 0.3499 0.9635 0.042 Uiso 1 1 calc R U . . .
C40 C 0.1558(2) 0.0401(2) 0.83366(13) 0.0286(5) Uani 1 1 d . . . . .
H40 H 0.1442 0.0820 0.8753 0.034 Uiso 1 1 calc R U . . .
C41 C 0.1757(3) -0.0691(3) 0.84030(18) 0.0446(8) Uani 1 1 d . . . . .
H41A H 0.1846 -0.1129 0.7997 0.067 Uiso 1 1 calc R U . . .
H41B H 0.1048 -0.1101 0.8547 0.067 Uiso 1 1 calc R U . . .
H41C H 0.2504 -0.0544 0.8707 0.067 Uiso 1 1 calc R U . . .
C42 C 0.0385(3) 0.0191(3) 0.78682(19) 0.0491(9) Uani 1 1 d . . . . .
H42A H 0.0282 0.0897 0.7820 0.074 Uiso 1 1 calc R U . . .
H42B H -0.0327 -0.0191 0.8022 0.074 Uiso 1 1 calc R U . . .
H42C H 0.0449 -0.0268 0.7463 0.074 Uiso 1 1 calc R U . . .
C43 C 0.4599(2) 0.06139(17) 0.68879(10) 0.0192(4) Uani 1 1 d . . . . .
H43 H 0.5340 0.1136 0.6813 0.023 Uiso 1 1 calc R U . . .
C44 C 0.3615(2) 0.0251(2) 0.62977(11) 0.0247(5) Uani 1 1 d . . . . .
H44A H 0.2908 -0.0314 0.6344 0.037 Uiso 1 1 calc R U . . .
H44B H 0.3959 -0.0053 0.5934 0.037 Uiso 1 1 calc R U . . .
H44C H 0.3349 0.0889 0.6238 0.037 Uiso 1 1 calc R U . . .
C45 C 0.4985(3) -0.0373(2) 0.70196(12) 0.0296(5) Uani 1 1 d . . . . .
H45A H 0.5644 -0.0115 0.7385 0.044 Uiso 1 1 calc R U . . .
H45B H 0.5280 -0.0746 0.6655 0.044 Uiso 1 1 calc R U . . .
H45C H 0.4277 -0.0891 0.7103 0.044 Uiso 1 1 calc R U . . .
C51 C 0.2707(2) 0.2670(2) 0.90438(11) 0.0223(4) Uani 1 1 d . . . . .
C52 C 0.1777(3) 0.3162(3) 0.89227(13) 0.0319(5) Uani 1 1 d . . . . .
H52 H 0.1546 0.3207 0.8510 0.038 Uiso 1 1 calc R U . . .
C53 C 0.1184(3) 0.3585(3) 0.93964(16) 0.0410(7) Uani 1 1 d . . . . .
H53 H 0.0557 0.3920 0.9303 0.049 Uiso 1 1 calc R U . . .
C54 C 0.1492(3) 0.3529(3) 1.00041(15) 0.0371(6) Uani 1 1 d D U . . .
C57 C 0.0857(4) 0.3998(3) 1.05253(19) 0.0523(9) Uani 1 1 d D U . . .
H57A H 0.1298 0.3991 1.0930 0.063 Uiso 0.678(9) 1 calc R U P B 1
H57B H 0.0911 0.4776 1.0538 0.063 Uiso 0.678(9) 1 calc R U P B 1
H57C H 0.0541 0.4591 1.0419 0.063 Uiso 0.322(9) 1 calc R U P B 2
H57D H 0.1466 0.4332 1.0916 0.063 Uiso 0.322(9) 1 calc R U P B 2
C58 C -0.0479(5) 0.3368(6) 1.0450(3) 0.0555(16) Uani 0.678(9) 1 d D U P B 1
H58A H -0.0539 0.2572 1.0379 0.067 Uiso 0.678(9) 1 calc R U P B 1
H58B H -0.0938 0.3459 1.0073 0.067 Uiso 0.678(9) 1 calc R U P B 1
C59 C -0.1112(9) 0.3729(6) 1.1017(4) 0.077(2) Uani 0.678(9) 1 d D U P B 1
H59A H -0.0687 0.3585 1.1386 0.092 Uiso 0.678(9) 1 calc R U P B 1
H59B H -0.0990 0.4536 1.1109 0.092 Uiso 0.678(9) 1 calc R U P B 1
C60 C -0.2324(8) 0.3235(8) 1.0949(4) 0.084(2) Uani 0.678(9) 1 d D U P B 1
H60A H -0.2607 0.2710 1.0533 0.125 Uiso 0.678(9) 1 calc R U P B 1
H60B H -0.2775 0.3795 1.0992 0.125 Uiso 0.678(9) 1 calc R U P B 1
H60C H -0.2472 0.2841 1.1270 0.125 Uiso 0.678(9) 1 calc R U P B 1
C58A C -0.0207(15) 0.3126(10) 1.0636(8) 0.074(4) Uani 0.322(9) 1 d D U P B 2
H58C H 0.0045 0.2443 1.0619 0.089 Uiso 0.322(9) 1 calc R U P B 2
H58D H -0.0916 0.2949 1.0296 0.089 Uiso 0.322(9) 1 calc R U P B 2
C59A C -0.0625(18) 0.3503(15) 1.1279(8) 0.092(4) Uani 0.322(9) 1 d D U P B 2
H59C H -0.1308 0.2894 1.1316 0.110 Uiso 0.322(9) 1 calc R U P B 2
H59D H 0.0069 0.3613 1.1616 0.110 Uiso 0.322(9) 1 calc R U P B 2
C60A C -0.0985(15) 0.4403(12) 1.1377(7) 0.086(5) Uani 0.322(9) 1 d D U P B 2
H60D H -0.0927 0.4698 1.1011 0.129 Uiso 0.322(9) 1 calc R U P B 2
H60E H -0.0458 0.4954 1.1746 0.129 Uiso 0.322(9) 1 calc R U P B 2
H60F H -0.1840 0.4233 1.1446 0.129 Uiso 0.322(9) 1 calc R U P B 2
C55 C 0.2388(3) 0.3013(2) 1.01198(13) 0.0323(5) Uani 1 1 d . . . . .
H55 H 0.2602 0.2953 1.0530 0.039 Uiso 1 1 calc R U . . .
C56 C 0.2985(2) 0.2580(2) 0.96462(12) 0.0262(5) Uani 1 1 d . . . . .
H56 H 0.3588 0.2220 0.9738 0.031 Uiso 1 1 calc R U . . .
C61 C 0.30544(19) 0.43695(18) 0.68928(11) 0.0183(4) Uani 1 1 d . . . . .
C62 C 0.2507(2) 0.42827(18) 0.62877(10) 0.0187(4) Uani 1 1 d . . . . .
H62 H 0.2457 0.3648 0.5959 0.022 Uiso 1 1 calc R U . . .
C63 C 0.2035(2) 0.51160(19) 0.61594(11) 0.0202(4) Uani 1 1 d . . . . .
H63 H 0.1691 0.5048 0.5741 0.024 Uiso 1 1 calc R U . . .
C64 C 0.2052(2) 0.60489(19) 0.66290(11) 0.0214(4) Uani 1 1 d . . . . .
C65 C 0.2514(2) 0.6085(2) 0.72378(12) 0.0234(4) Uani 1 1 d . . . . .
H65 H 0.2500 0.6688 0.7572 0.028 Uiso 1 1 calc R U . . .
C66 C 0.2996(2) 0.5259(2) 0.73696(11) 0.0227(4) Uani 1 1 d . . . . .
H66 H 0.3290 0.5302 0.7791 0.027 Uiso 1 1 calc R U . . .
C67 C 0.1577(2) 0.6980(2) 0.64991(13) 0.0270(5) Uani 1 1 d . U . . .
H67A H 0.2258 0.7514 0.6396 0.032 Uiso 1 1 calc R U . . .
H67B H 0.1349 0.7369 0.6888 0.032 Uiso 1 1 calc R U . . .
C68 C 0.0482(2) 0.6652(2) 0.59772(13) 0.0271(5) Uani 1 1 d . U . . .
H68A H -0.0195 0.6096 0.6066 0.032 Uiso 1 1 calc R U . . .
H68B H 0.0715 0.6305 0.5580 0.032 Uiso 1 1 calc R U . . .
C69 C 0.0023(2) 0.7628(2) 0.58989(14) 0.0299(5) Uani 1 1 d . U . . .
H69A H -0.0266 0.7944 0.6286 0.036 Uiso 1 1 calc R U . . .
H69B H 0.0713 0.8206 0.5838 0.036 Uiso 1 1 calc R U . . .
C70 C -0.1017(3) 0.7305(3) 0.53488(19) 0.0483(9) Uani 1 1 d . U . . .
H70A H -0.0720 0.7037 0.4961 0.073 Uiso 1 1 calc R U . . .
H70B H -0.1307 0.7949 0.5328 0.073 Uiso 1 1 calc R U . . .
H70C H -0.1695 0.6719 0.5402 0.073 Uiso 1 1 calc R U . . .
C1S C 0.0774(4) -0.0523(4) 0.41413(19) 0.0641(11) Uani 1 1 d D U . . .
H1S1 H 0.0236 -0.0033 0.4118 0.077 Uiso 1 1 calc R U . . .
H1S2 H 0.0250 -0.1296 0.3999 0.077 Uiso 1 1 calc R U . . .
Cl1 Cl 0.14815(8) -0.02491(9) 0.49168(5) 0.0535(2) Uani 1 1 d D U . . .
Cl2 Cl 0.18593(12) -0.03185(13) 0.36384(6) 0.0740(3) Uani 1 1 d D U . . .
C2S C 0.0087(9) 0.0190(12) 0.9739(5) 0.060(2) Uani 0.381(7) 1 d D U P C -1
H2S1 H 0.0416 0.0967 0.9731 0.072 Uiso 0.381(7) 1 calc R U P C -1
H2S2 H 0.0193 -0.0300 0.9348 0.072 Uiso 0.381(7) 1 calc R U P C -1
Cl3 Cl 0.0874(7) -0.0059(5) 1.0408(3) 0.0924(18) Uani 0.381(7) 1 d D U P C -1
Cl4 Cl -0.1468(5) -0.0085(5) 0.9812(4) 0.0464(10) Uani 0.381(7) 1 d D U P C -1
C2T C 0.027(2) 0.064(3) 1.017(2) 0.071(4) Uani 0.119(7) 1 d D U P C -2
H2T1 H 0.0483 0.1274 0.9989 0.085 Uiso 0.119(7) 1 calc R U P C -2
H2T2 H 0.0330 0.0931 1.0626 0.085 Uiso 0.119(7) 1 calc R U P C -2
Cl3T Cl 0.133(2) -0.013(2) 1.0032(12) 0.077(5) Uani 0.119(7) 1 d D U P C -2
Cl4T Cl -0.124(2) -0.016(2) 0.9841(19) 0.075(5) Uani 0.119(7) 1 d D U P C -2
C1X C 0.4809(15) -0.1327(18) 0.9360(10) 0.064(4) Uani 0.389(5) 1 d D U P D -1
H1X1 H 0.5262 -0.0850 0.9131 0.095 Uiso 0.389(5) 1 calc R U P D -1
H1X2 H 0.4014 -0.1770 0.9103 0.095 Uiso 0.389(5) 1 calc R U P D -1
H1X3 H 0.5287 -0.1818 0.9459 0.095 Uiso 0.389(5) 1 calc R U P D -1
C2X C 0.4610(14) -0.0662(14) 0.9927(7) 0.071(3) Uani 0.389(5) 1 d D U P D -1
H2X1 H 0.3708 -0.0891 0.9910 0.085 Uiso 0.389(5) 1 calc R U P D -1
H2X2 H 0.4964 -0.0939 1.0261 0.085 Uiso 0.389(5) 1 calc R U P D -1
C3X C 0.4948(18) 0.0471(13) 1.0168(8) 0.078(3) Uani 0.389(5) 1 d D U P D -1
H3X1 H 0.4559 0.0691 0.9819 0.093 Uiso 0.389(5) 1 calc R U P D -1
H3X2 H 0.5833 0.0651 1.0136 0.093 Uiso 0.389(5) 1 calc R U P D -1
C4X C 0.4951(19) 0.1352(15) 1.0681(10) 0.067(3) Uani 0.389(5) 1 d D U P D -1
H4X1 H 0.4917 0.1058 1.1052 0.081 Uiso 0.389(5) 1 calc R U P D -1
H4X2 H 0.4169 0.1542 1.0598 0.081 Uiso 0.389(5) 1 calc R U P D -1
C5X C 0.5907(15) 0.2361(12) 1.0859(7) 0.086(4) Uani 0.389(5) 1 d D U P D -1
H5X1 H 0.6511 0.2322 1.0578 0.129 Uiso 0.389(5) 1 calc R U P D -1
H5X2 H 0.6311 0.2484 1.1290 0.129 Uiso 0.389(5) 1 calc R U P D -1
H5X3 H 0.5558 0.2972 1.0833 0.129 Uiso 0.389(5) 1 calc R U P D -1
C1Y C 0.448(5) -0.117(5) 0.910(2) 0.079(7) Uani 0.111(5) 1 d D U P D -2
H1Y1 H 0.5162 -0.1491 0.9149 0.119 Uiso 0.111(5) 1 calc R U P D -2
H1Y2 H 0.4501 -0.0891 0.8724 0.119 Uiso 0.111(5) 1 calc R U P D -2
H1Y3 H 0.3697 -0.1727 0.9049 0.119 Uiso 0.111(5) 1 calc R U P D -2
C2Y C 0.459(4) -0.028(4) 0.9629(17) 0.071(4) Uani 0.111(5) 1 d D U P D -2
H2Y1 H 0.4582 0.0350 0.9452 0.085 Uiso 0.111(5) 1 calc R U P D -2
H2Y2 H 0.3792 -0.0472 0.9772 0.085 Uiso 0.111(5) 1 calc R U P D -2
C3Y C 0.544(4) 0.020(6) 1.0190(17) 0.073(4) Uani 0.111(5) 1 d D U P D -2
H3Y1 H 0.5288 -0.0365 1.0423 0.087 Uiso 0.111(5) 1 calc R U P D -2
H3Y2 H 0.5125 0.0803 1.0415 0.087 Uiso 0.111(5) 1 calc R U P D -2
C4Y C 0.673(3) 0.066(4) 1.033(2) 0.085(5) Uani 0.111(5) 1 d D U P D -2
H4Y1 H 0.7047 0.0001 1.0255 0.102 Uiso 0.111(5) 1 calc R U P D -2
H4Y2 H 0.6892 0.0965 1.0792 0.102 Uiso 0.111(5) 1 calc R U P D -2
C5Y C 0.758(5) 0.143(5) 1.013(3) 0.108(10) Uani 0.111(5) 1 d D U P D -2
H5Y1 H 0.7147 0.1689 0.9815 0.163 Uiso 0.111(5) 1 calc R U P D -2
H5Y2 H 0.8177 0.1080 0.9937 0.163 Uiso 0.111(5) 1 calc R U P D -2
H5Y3 H 0.8019 0.2060 1.0483 0.163 Uiso 0.111(5) 1 calc R U P D -2

loop_
_atom_site_aniso_label
_atom_site_aniso_U_11
_atom_site_aniso_U_22
_atom_site_aniso_U_33
_atom_site_aniso_U_23
_atom_site_aniso_U_13
_atom_site_aniso_U_12
Br1 0.01439(10) 0.03528(13) 0.04060(14) 0.02177(11) 0.00351(9) 0.00365(9)
Pd1 0.01126(7) 0.01497(7) 0.01913(8) 0.00689(5) 0.00371(5) 0.00378(5)
P1 0.0123(2) 0.0123(2) 0.0210(2) 0.00698(18) 0.00532(18) 0.00425(17)
C1 0.0176(9) 0.0126(8) 0.0253(10) 0.0068(7) 0.0050(8) 0.0028(7)
C2 0.0193(10) 0.0187(10) 0.0341(12) 0.0087(9) 0.0059(9) 0.0000(8)
C3 0.0253(11) 0.0192(10) 0.0389(14) 0.0092(10) 0.0058(10) -0.0042(9)
C4 0.0318(13) 0.0186(10) 0.0346(13) 0.0050(9) 0.0000(10) -0.0041(9)
C5 0.0323(12) 0.0154(9) 0.0261(11) 0.0036(8) 0.0038(9) 0.0016(9)
C6 0.0213(10) 0.0155(9) 0.0232(10) 0.0053(8) 0.0027(8) 0.0019(8)
C7 0.0237(10) 0.0143(9) 0.0251(10) 0.0078(8) 0.0060(8) 0.0053(8)
C8 0.0338(12) 0.0138(9) 0.0307(12) 0.0078(8) 0.0058(10) 0.0070(9)
C9 0.0372(14) 0.0171(10) 0.0369(14) 0.0109(10) 0.0099(11) -0.0008(10)
C10 0.0370(13) 0.0150(9) 0.0307(12) 0.0041(9) 0.0066(10) 0.0075(9)
C11 0.0183(9) 0.0182(9) 0.0213(9) 0.0086(7) 0.0096(7) 0.0088(8)
C12 0.0248(11) 0.0198(10) 0.0305(11) 0.0118(9) 0.0157(9) 0.0089(8)
C13 0.0333(12) 0.0257(11) 0.0303(12) 0.0139(9) 0.0198(10) 0.0148(10)
C14 0.0322(12) 0.0282(12) 0.0297(12) 0.0097(10) 0.0170(10) 0.0159(10)
C15 0.0289(11) 0.0211(10) 0.0252(11) 0.0061(8) 0.0096(9) 0.0118(9)
C16 0.0202(10) 0.0177(9) 0.0246(10) 0.0081(8) 0.0079(8) 0.0085(8)
C17 0.0213(10) 0.0269(11) 0.0197(10) 0.0082(8) 0.0074(8) 0.0131(9)
C18 0.0292(12) 0.0368(13) 0.0203(10) 0.0084(9) 0.0068(9) 0.0173(11)
C19 0.0429(15) 0.0379(14) 0.0266(12) 0.0172(10) 0.0178(11) 0.0247(12)
C20 0.0311(12) 0.0300(12) 0.0217(11) 0.0029(9) 0.0075(9) 0.0104(10)
C21 0.0123(8) 0.0139(8) 0.0229(10) 0.0057(7) 0.0016(7) 0.0040(7)
C22 0.0136(9) 0.0198(10) 0.0333(12) 0.0089(9) 0.0050(8) 0.0047(8)
C23 0.0141(10) 0.0310(12) 0.0450(15) 0.0140(11) 0.0024(9) 0.0075(9)
C24 0.0201(10) 0.0315(12) 0.0356(13) 0.0128(10) -0.0025(9) 0.0113(10)
C25 0.0208(10) 0.0199(10) 0.0220(10) 0.0077(8) -0.0002(8) 0.0060(8)
C26 0.0143(8) 0.0132(8) 0.0174(9) 0.0025(7) 0.0008(7) 0.0035(7)
O1 0.0144(7) 0.0298(9) 0.0449(11) 0.0195(8) 0.0123(7) 0.0076(7)
C27 0.013(2) 0.049(5) 0.049(5) 0.023(4) 0.015(3) 0.010(3)
C27A 0.021(3) 0.053(6) 0.056(7) 0.031(5) 0.017(3) 0.009(3)
O2 0.0287(9) 0.0264(8) 0.0255(8) 0.0149(7) 0.0019(7) 0.0100(7)
C28 0.0435(16) 0.0397(15) 0.0390(15) 0.0237(13) -0.0035(12) 0.0150(13)
C31 0.0150(8) 0.0130(8) 0.0159(8) 0.0052(7) 0.0024(7) 0.0037(7)
C32 0.0187(9) 0.0141(8) 0.0169(9) 0.0047(7) 0.0024(7) 0.0030(7)
C33 0.0182(9) 0.0170(9) 0.0178(9) 0.0041(7) 0.0037(7) 0.0033(8)
C34 0.0209(10) 0.0168(9) 0.0217(10) 0.0066(8) 0.0035(8) 0.0006(8)
C35 0.0221(10) 0.0142(9) 0.0209(10) 0.0043(7) 0.0018(8) -0.0001(8)
C36 0.0198(9) 0.0129(8) 0.0176(9) 0.0045(7) 0.0022(7) 0.0035(7)
C37 0.0240(10) 0.0149(9) 0.0177(9) 0.0018(7) 0.0040(8) 0.0012(8)
C38 0.0373(13) 0.0173(10) 0.0257(11) 0.0016(8) 0.0093(10) 0.0072(9)
C39 0.0289(12) 0.0265(11) 0.0207(11) 0.0004(9) -0.0022(9) 0.0021(10)
C40 0.0290(12) 0.0224(11) 0.0306(12) 0.0078(9) 0.0108(10) -0.0029(9)
C41 0.0462(18) 0.0348(15) 0.058(2) 0.0291(15) 0.0152(15) 0.0027(13)
C42 0.0257(14) 0.052(2) 0.068(2) 0.0329(18) 0.0062(14) -0.0070(13)
C43 0.0248(10) 0.0134(8) 0.0185(9) 0.0026(7) 0.0036(8) 0.0054(8)
C44 0.0311(12) 0.0194(10) 0.0186(10) 0.0017(8) 0.0015(9) 0.0024(9)
C45 0.0453(15) 0.0204(11) 0.0274(12) 0.0070(9) 0.0077(11) 0.0158(11)
C51 0.0210(10) 0.0227(10) 0.0220(10) 0.0053(8) 0.0059(8) 0.0040(8)
C52 0.0288(12) 0.0407(15) 0.0294(12) 0.0104(11) 0.0063(10) 0.0136(11)
C53 0.0377(15) 0.0493(18) 0.0443(17) 0.0135(14) 0.0144(13) 0.0235(14)
C54 0.0362(14) 0.0352(14) 0.0384(15) 0.0042(12) 0.0160(12) 0.0087(12)
C57 0.059(2) 0.0487(19) 0.057(2) 0.0092(16) 0.0345(17) 0.0230(16)
C58 0.061(3) 0.071(4) 0.055(3) 0.031(3) 0.034(3) 0.034(3)
C59 0.104(5) 0.072(4) 0.102(5) 0.052(3) 0.074(4) 0.062(3)
C60 0.102(5) 0.119(6) 0.071(4) 0.044(4) 0.053(4) 0.072(4)
C58A 0.069(6) 0.075(6) 0.082(7) 0.011(5) 0.058(6) 0.019(5)
C59A 0.079(7) 0.101(8) 0.090(7) 0.003(6) 0.058(6) 0.020(6)
C60A 0.074(8) 0.088(8) 0.074(8) -0.020(6) 0.056(7) 0.006(6)
C55 0.0356(14) 0.0358(14) 0.0230(11) 0.0054(10) 0.0084(10) 0.0065(11)
C56 0.0260(11) 0.0299(12) 0.0229(11) 0.0071(9) 0.0061(9) 0.0075(10)
C61 0.0144(9) 0.0194(9) 0.0245(10) 0.0089(8) 0.0061(7) 0.0069(7)
C62 0.0159(9) 0.0202(9) 0.0225(10) 0.0079(8) 0.0057(7) 0.0064(8)
C63 0.0183(9) 0.0234(10) 0.0226(10) 0.0105(8) 0.0056(8) 0.0077(8)
C64 0.0167(9) 0.0203(10) 0.0301(11) 0.0100(9) 0.0050(8) 0.0070(8)
C65 0.0212(10) 0.0233(10) 0.0271(11) 0.0046(9) 0.0044(8) 0.0106(9)
C66 0.0217(10) 0.0260(11) 0.0226(10) 0.0067(8) 0.0034(8) 0.0108(9)
C67 0.0279(12) 0.0209(10) 0.0335(12) 0.0092(9) 0.0005(9) 0.0093(9)
C68 0.0217(10) 0.0247(11) 0.0377(13) 0.0122(10) 0.0026(9) 0.0091(9)
C69 0.0275(12) 0.0270(12) 0.0385(14) 0.0118(10) 0.0013(10) 0.0125(10)
C70 0.0426(17) 0.0357(15) 0.063(2) 0.0092(15) -0.0164(15) 0.0180(14)
C1S 0.047(2) 0.073(3) 0.056(2) 0.004(2) -0.0026(17) 0.0041(19)
Cl1 0.0417(4) 0.0696(6) 0.0585(5) 0.0279(5) 0.0075(4) 0.0229(4)
Cl2 0.0659(7) 0.0992(9) 0.0539(6) 0.0250(6) 0.0044(5) 0.0159(6)
C2S 0.052(4) 0.073(6) 0.054(5) 0.012(4) 0.008(4) 0.025(4)
Cl3 0.088(3) 0.114(3) 0.073(3) 0.011(2) -0.019(2) 0.052(3)
Cl4 0.059(2) 0.0356(16) 0.049(2) 0.0174(15) 0.0066(18) 0.0173(15)
C2T 0.064(6) 0.075(7) 0.063(7) 0.004(7) 0.008(6) 0.016(6)
Cl3T 0.071(7) 0.084(10) 0.074(9) 0.017(7) 0.026(6) 0.017(7)
Cl4T 0.065(7) 0.072(9) 0.070(9) -0.006(8) 0.013(6) 0.007(6)
C1X 0.046(6) 0.095(7) 0.070(7) 0.037(5) 0.024(5) 0.036(6)
C2X 0.063(6) 0.097(6) 0.065(5) 0.020(4) 0.032(5) 0.038(5)
C3X 0.081(7) 0.095(5) 0.071(5) 0.025(4) 0.031(5) 0.036(5)
C4X 0.084(8) 0.086(5) 0.057(5) 0.031(4) 0.043(5) 0.046(6)
C5X 0.111(9) 0.087(7) 0.079(8) 0.033(6) 0.024(7) 0.046(6)
C1Y 0.065(11) 0.103(10) 0.077(9) 0.021(9) 0.038(9) 0.029(10)
C2Y 0.068(7) 0.092(7) 0.068(7) 0.027(6) 0.032(6) 0.036(6)
C3Y 0.075(7) 0.091(7) 0.067(6) 0.026(6) 0.032(6) 0.038(6)
C4Y 0.082(8) 0.101(8) 0.081(8) 0.024(8) 0.028(7) 0.034(7)
C5Y 0.100(14) 0.121(16) 0.105(17) 0.034(14) 0.034(13) 0.022(13)

loop_
_atom_type_symbol
_atom_type_description
_atom_type_scat_dispersion_real
_atom_type_scat_dispersion_imag
_atom_type_scat_source
C C 0.0033 0.0016 'International Tables Vol C Tables 4.2.6.8 and 6.1.1.4'
H H 0.0000 0.0000 'International Tables Vol C Tables 4.2.6.8 and 6.1.1.4'
O O 0.0106 0.0060 'International Tables Vol C Tables 4.2.6.8 and 6.1.1.4'
P P 0.1023 0.0942 'International Tables Vol C Tables 4.2.6.8 and 6.1.1.4'
Cl Cl 0.1484 0.1585 'International Tables Vol C Tables 4.2.6.8 and 6.1.1.4'
Br Br -0.2901 2.4595 'International Tables Vol C Tables 4.2.6.8 and 6.1.1.4'
Pd Pd -0.9988 1.0072 'International Tables Vol C Tables 4.2.6.8 and 6.1.1.4'

loop_
_geom_angle_atom_site_label_1
_geom_angle_atom_site_label_2
_geom_angle_atom_site_label_3
_geom_angle
C61 Pd1 P1 96.95(6)
C61 Pd1 Br1 81.78(6)
P1 Pd1 Br1 168.212(17)
C61 Pd1 C31 161.06(8)
P1 Pd1 C31 85.03(5)
Br1 Pd1 C31 100.00(5)
C21 P1 C1 107.74(10)
C21 P1 C11 107.75(10)
C1 P1 C11 109.71(10)
C21 P1 Pd1 102.53(7)
C1 P1 Pd1 116.03(7)
C11 P1 Pd1 112.43(7)
C6 C1 C2 106.53(19)
C6 C1 C7 108.95(18)
C2 C1 C7 108.69(18)
C6 C1 P1 106.42(14)
C2 C1 P1 117.91(15)
C7 C1 P1 108.07(15)
C3 C2 C1 110.7(2)
C3 C2 H2A 109.5
C1 C2 H2A 109.5
C3 C2 H2B 109.5
C1 C2 H2B 109.5
H2A C2 H2B 108.1
C4 C3 C9 109.5(2)
C4 C3 C2 109.4(2)
C9 C3 C2 109.9(2)
C4 C3 H3 109.3
C9 C3 H3 109.3
C2 C3 H3 109.3
C5 C4 C3 109.1(2)
C5 C4 H4A 109.9
C3 C4 H4A 109.9
C5 C4 H4B 109.9
C3 C4 H4B 109.9
H4A C4 H4B 108.3
C4 C5 C10 109.4(2)
C4 C5 C6 109.7(2)
C10 C5 C6 109.8(2)
C4 C5 H5 109.3
C10 C5 H5 109.3
C6 C5 H5 109.3
C5 C6 C1 110.64(18)
C5 C6 H6A 109.5
C1 C6 H6A 109.5
C5 C6 H6B 109.5
C1 C6 H6B 109.5
H6A C6 H6B 108.1
C8 C7 C1 110.71(19)
C8 C7 H7A 109.5
C1 C7 H7A 109.5
C8 C7 H7B 109.5
C1 C7 H7B 109.5
H7A C7 H7B 108.1
C9 C8 C10 109.9(2)
C9 C8 C7 109.2(2)
C10 C8 C7 109.46(19)
C9 C8 H8 109.4
C10 C8 H8 109.4
C7 C8 H8 109.4
C8 C9 C3 109.3(2)
C8 C9 H9A 109.8
C3 C9 H9A 109.8
C8 C9 H9B 109.8
C3 C9 H9B 109.8
H9A C9 H9B 108.3
C5 C10 C8 109.3(2)
C5 C10 H10A 109.8
C8 C10 H10A 109.8
C5 C10 H10B 109.8
C8 C10 H10B 109.8
H10A C10 H10B 108.3
C17 C11 C16 107.45(18)
C17 C11 C12 107.28(18)
C16 C11 C12 108.85(17)
C17 C11 P1 107.36(14)
C16 C11 P1 107.84(14)
C12 C11 P1 117.63(16)
C13 C12 C11 110.7(2)
C13 C12 H12A 109.5
C11 C12 H12A 109.5
C13 C12 H12B 109.5
C11 C12 H12B 109.5
H12A C12 H12B 108.1
C19 C13 C14 109.6(2)
C19 C13 C12 109.8(2)
C14 C13 C12 110.1(2)
C19 C13 H13 109.1
C14 C13 H13 109.1
C12 C13 H13 109.1
C13 C14 C15 109.15(19)
C13 C14 H14A 109.8
C15 C14 H14A 109.8
C13 C14 H14B 109.8
C15 C14 H14B 109.8
H14A C14 H14B 108.3
C20 C15 C14 109.7(2)
C20 C15 C16 109.68(19)
C14 C15 C16 109.3(2)
C20 C15 H15 109.4
C14 C15 H15 109.4
C16 C15 H15 109.4
C15 C16 C11 111.00(18)
C15 C16 H16A 109.4
C11 C16 H16A 109.4
C15 C16 H16B 109.4
C11 C16 H16B 109.4
H16A C16 H16B 108.0
C11 C17 C18 110.97(18)
C11 C17 H17A 109.4
C18 C17 H17A 109.4
C11 C17 H17B 109.4
C18 C17 H17B 109.4
H17A C17 H17B 108.0
C19 C18 C20 109.5(2)
C19 C18 C17 110.3(2)
C20 C18 C17 109.2(2)
C19 C18 H18 109.3
C20 C18 H18 109.3
C17 C18 H18 109.3
C13 C19 C18 108.8(2)
C13 C19 H19A 109.9
C18 C19 H19A 109.9
C13 C19 H19B 109.9
C18 C19 H19B 109.9
H19A C19 H19B 108.3
C15 C20 C18 109.0(2)
C15 C20 H20A 109.9
C18 C20 H20A 109.9
C15 C20 H20B 109.9
C18 C20 H20B 109.9
H20A C20 H20B 108.3
C26 C21 C22 118.15(19)
C26 C21 P1 120.01(15)
C22 C21 P1 121.80(16)
O1 C22 C23 122.4(2)
O1 C22 C21 116.0(2)
C23 C22 C21 121.6(2)
C24 C23 C22 120.0(2)
C24 C23 H23 120.0
C22 C23 H23 120.0
C23 C24 C25 120.0(2)
C23 C24 H24 120.0
C25 C24 H24 120.0
O2 C25 C24 123.2(2)
O2 C25 C26 115.7(2)
C24 C25 C26 121.1(2)
C21 C26 C25 118.98(19)
C21 C26 C31 127.34(18)
C25 C26 C31 113.42(18)
C22 O1 C27 120.3(3)
C22 O1 C27A 113.7(4)
O1 C27 H27A 109.5
O1 C27 H27B 109.5
H27A C27 H27B 109.5
O1 C27 H27C 109.5
H27A C27 H27C 109.5
H27B C27 H27C 109.5
O1 C27A H27D 109.5
O1 C27A H27E 109.5
H27D C27A H27E 109.5
O1 C27A H27F 109.5
H27D C27A H27F 109.5
H27E C27A H27F 109.5
C25 O2 C28 116.8(2)
O2 C28 H28A 109.5
O2 C28 H28B 109.5
H28A C28 H28B 109.5
O2 C28 H28C 109.5
H28A C28 H28C 109.5
H28B C28 H28C 109.5
C36 C31 C32 119.03(18)
C36 C31 C26 116.05(18)
C32 C31 C26 120.23(18)
C36 C31 Pd1 93.72(13)
C32 C31 Pd1 93.16(13)
C26 C31 Pd1 104.81(12)
C33 C32 C31 119.64(19)
C33 C32 C37 123.03(19)
C31 C32 C37 117.16(18)
C32 C33 C34 120.5(2)
C32 C33 C51 123.12(19)
C34 C33 C51 116.35(19)
C35 C34 C33 119.0(2)
C35 C34 C40 119.1(2)
C33 C34 C40 121.9(2)
C34 C35 C36 122.6(2)
C34 C35 H35 118.7
C36 C35 H35 118.7
C35 C36 C31 119.07(19)
C35 C36 C43 117.94(19)
C31 C36 C43 122.75(19)
C32 C37 C38 115.5(2)
C32 C37 C39 112.05(19)
C38 C37 C39 110.04(19)
C32 C37 H37 106.2
C38 C37 H37 106.2
C39 C37 H37 106.2
C37 C38 H38A 109.5
C37 C38 H38B 109.5
H38A C38 H38B 109.5
C37 C38 H38C 109.5
H38A C38 H38C 109.5
H38B C38 H38C 109.5
C37 C39 H39A 109.5
C37 C39 H39B 109.5
H39A C39 H39B 109.5
C37 C39 H39C 109.5
H39A C39 H39C 109.5
H39B C39 H39C 109.5
C34 C40 C41 111.2(2)
C34 C40 C42 111.7(2)
C41 C40 C42 110.3(3)
C34 C40 H40 107.8
C41 C40 H40 107.8
C42 C40 H40 107.8
C40 C41 H41A 109.5
C40 C41 H41B 109.5
H41A C41 H41B 109.5
C40 C41 H41C 109.5
H41A C41 H41C 109.5
H41B C41 H41C 109.5
C40 C42 H42A 109.5
C40 C42 H42B 109.5
H42A C42 H42B 109.5
C40 C42 H42C 109.5
H42A C42 H42C 109.5
H42B C42 H42C 109.5
C36 C43 C45 110.92(19)
C36 C43 C44 110.95(19)
C45 C43 C44 111.11(19)
C36 C43 H43 107.9
C45 C43 H43 107.9
C44 C43 H43 107.9
C43 C44 H44A 109.5
C43 C44 H44B 109.5
H44A C44 H44B 109.5
C43 C44 H44C 109.5
H44A C44 H44C 109.5
H44B C44 H44C 109.5
C43 C45 H45A 109.5
C43 C45 H45B 109.5
H45A C45 H45B 109.5
C43 C45 H45C 109.5
H45A C45 H45C 109.5
H45B C45 H45C 109.5
C56 C51 C52 117.8(2)
C56 C51 C33 122.4(2)
C52 C51 C33 119.6(2)
C53 C52 C51 121.0(3)
C53 C52 H52 119.5
C51 C52 H52 119.5
C54 C53 C52 121.1(3)
C54 C53 H53 119.4
C52 C53 H53 119.4
C55 C54 C53 117.8(3)
C55 C54 C57 120.7(3)
C53 C54 C57 121.5(3)
C58 C57 C54 113.3(4)
C54 C57 C58A 112.7(5)
C58 C57 H57A 108.9
C54 C57 H57A 108.9
C58 C57 H57B 108.9
C54 C57 H57B 108.9
H57A C57 H57B 107.7
C54 C57 H57C 109.1
C58A C57 H57C 109.1
C54 C57 H57D 109.1
C58A C57 H57D 109.1
H57C C57 H57D 107.8
C57 C58 C59 114.7(6)
C57 C58 H58A 108.6
C59 C58 H58A 108.6
C57 C58 H58B 108.6
C59 C58 H58B 108.6
H58A C58 H58B 107.6
C60 C59 C58 116.1(8)
C60 C59 H59A 108.3
C58 C59 H59A 108.3
C60 C59 H59B 108.3
C58 C59 H59B 108.3
H59A C59 H59B 107.4
C59 C60 H60A 109.5
C59 C60 H60B 109.5
H60A C60 H60B 109.5
C59 C60 H60C 109.5
H60A C60 H60C 109.5
H60B C60 H60C 109.5
C57 C58A C59A 113.1(9)
C57 C58A H58C 109.0
C59A C58A H58C 109.0
C57 C58A H58D 109.0
C59A C58A H58D 109.0
H58C C58A H58D 107.8
C60A C59A C58A 116.6(13)
C60A C59A H59C 108.1
C58A C59A H59C 108.1
C60A C59A H59D 108.1
C58A C59A H59D 108.1
H59C C59A H59D 107.3
C59A C60A H60D 109.5
C59A C60A H60E 109.5
H60D C60A H60E 109.5
C59A C60A H60F 109.5
H60D C60A H60F 109.5
H60E C60A H60F 109.5
C54 C55 C56 121.5(3)
C54 C55 H55 119.3
C56 C55 H55 119.3
C51 C56 C55 120.7(2)
C51 C56 H56 119.7
C55 C56 H56 119.7
C66 C61 C62 117.5(2)
C66 C61 Pd1 116.76(16)
C62 C61 Pd1 125.50(17)
C63 C62 C61 120.7(2)
C63 C62 H62 119.6
C61 C62 H62 119.6
C62 C63 C64 121.8(2)
C62 C63 H63 119.1
C64 C63 H63 119.1
C65 C64 C63 116.8(2)
C65 C64 C67 120.3(2)
C63 C64 C67 122.8(2)
C64 C65 C66 121.6(2)
C64 C65 H65 119.2
C66 C65 H65 119.2
C65 C66 C61 121.1(2)
C65 C66 H66 119.5
C61 C66 H66 119.5
C64 C67 C68 116.1(2)
C64 C67 H67A 108.3
C68 C67 H67A 108.3
C64 C67 H67B 108.3
C68 C67 H67B 108.3
H67A C67 H67B 107.4
C67 C68 C69 112.7(2)
C67 C68 H68A 109.0
C69 C68 H68A 109.0
C67 C68 H68B 109.0
C69 C68 H68B 109.0
H68A C68 H68B 107.8
C70 C69 C68 112.3(2)
C70 C69 H69A 109.1
C68 C69 H69A 109.1
C70 C69 H69B 109.1
C68 C69 H69B 109.1
H69A C69 H69B 107.9
C69 C70 H70A 109.5
C69 C70 H70B 109.5
H70A C70 H70B 109.5
C69 C70 H70C 109.5
H70A C70 H70C 109.5
H70B C70 H70C 109.5
Cl1 C1S Cl2 112.0(2)
Cl1 C1S H1S1 109.2
Cl2 C1S H1S1 109.2
Cl1 C1S H1S2 109.2
Cl2 C1S H1S2 109.2
H1S1 C1S H1S2 107.9
Cl4 C2S Cl3 106.4(6)
Cl4 C2S H2S1 110.4
Cl3 C2S H2S1 110.4
Cl4 C2S H2S2 110.4
Cl3 C2S H2S2 110.4
H2S1 C2S H2S2 108.6
Cl3T C2T Cl4T 111.9(16)
Cl3T C2T H2T1 109.2
Cl4T C2T H2T1 109.2
Cl3T C2T H2T2 109.2
Cl4T C2T H2T2 109.2
H2T1 C2T H2T2 107.9
C2X C1X H1X1 109.5
C2X C1X H1X2 109.5
H1X1 C1X H1X2 109.5
C2X C1X H1X3 109.5
H1X1 C1X H1X3 109.5
H1X2 C1X H1X3 109.5
C3X C2X C1X 130.4(15)
C3X C2X H2X1 104.7
C1X C2X H2X1 104.7
C3X C2X H2X2 104.7
C1X C2X H2X2 104.7
H2X1 C2X H2X2 105.7
C2X C3X C4X 145.2(17)
C2X C3X H3X1 100.6
C4X C3X H3X1 100.6
C2X C3X H3X2 100.6
C4X C3X H3X2 100.6
H3X1 C3X H3X2 104.3
C3X C4X C5X 121.9(15)
C3X C4X H4X1 106.9
C5X C4X H4X1 106.9
C3X C4X H4X2 106.9
C5X C4X H4X2 106.9
H4X1 C4X H4X2 106.7
C4X C5X H5X1 109.5
C4X C5X H5X2 109.5
H5X1 C5X H5X2 109.5
C4X C5X H5X3 109.5
H5X1 C5X H5X3 109.5
H5X2 C5X H5X3 109.5
C2Y C1Y H1Y1 109.5
C2Y C1Y H1Y2 109.5
H1Y1 C1Y H1Y2 109.5
C2Y C1Y H1Y3 109.5
H1Y1 C1Y H1Y3 109.5
H1Y2 C1Y H1Y3 109.5
C3Y C2Y C1Y 134(3)
C3Y C2Y H2Y1 103.6
C1Y C2Y H2Y1 103.6
C3Y C2Y H2Y2 103.6
C1Y C2Y H2Y2 103.6
H2Y1 C2Y H2Y2 105.3
C2Y C3Y C4Y 134(3)
C2Y C3Y H3Y1 103.7
C4Y C3Y H3Y1 103.7
C2Y C3Y H3Y2 103.7
C4Y C3Y H3Y2 103.7
H3Y1 C3Y H3Y2 105.3
C3Y C4Y C5Y 135(3)
C3Y C4Y H4Y1 103.6
C5Y C4Y H4Y1 103.6
C3Y C4Y H4Y2 103.6
C5Y C4Y H4Y2 103.6
H4Y1 C4Y H4Y2 105.3
C4Y C5Y H5Y1 109.5
C4Y C5Y H5Y2 109.5
H5Y1 C5Y H5Y2 109.5
C4Y C5Y H5Y3 109.5
H5Y1 C5Y H5Y3 109.5
H5Y2 C5Y H5Y3 109.5

loop_
_geom_bond_atom_site_label_1
_geom_bond_atom_site_label_2
_geom_bond_distance
Br1 Pd1 2.4526(3)
Pd1 C61 2.009(2)
Pd1 P1 2.3420(6)
Pd1 C31 2.518(2)
P1 C21 1.857(2)
P1 C1 1.902(2)
P1 C11 1.924(2)
C1 C6 1.546(3)
C1 C2 1.547(3)
C1 C7 1.549(3)
C2 C3 1.542(3)
C2 H2A 0.9900
C2 H2B 0.9900
C3 C4 1.531(4)
C3 C9 1.534(4)
C3 H3 1.0000
C4 C5 1.526(4)
C4 H4A 0.9900
C4 H4B 0.9900
C5 C10 1.534(4)
C5 C6 1.542(3)
C5 H5 1.0000
C6 H6A 0.9900
C6 H6B 0.9900
C7 C8 1.538(3)
C7 H7A 0.9900
C7 H7B 0.9900
C8 C9 1.530(4)
C8 C10 1.534(4)
C8 H8 1.0000
C9 H9A 0.9900
C9 H9B 0.9900
C10 H10A 0.9900
C10 H10B 0.9900
C11 C17 1.542(3)
C11 C16 1.543(3)
C11 C12 1.548(3)
C12 C13 1.533(3)
C12 H12A 0.9900
C12 H12B 0.9900
C13 C19 1.525(4)
C13 C14 1.530(3)
C13 H13 1.0000
C14 C15 1.533(4)
C14 H14A 0.9900
C14 H14B 0.9900
C15 C20 1.530(4)
C15 C16 1.537(3)
C15 H15 1.0000
C16 H16A 0.9900
C16 H16B 0.9900
C17 C18 1.544(3)
C17 H17A 0.9900
C17 H17B 0.9900
C18 C19 1.530(4)
C18 C20 1.530(4)
C18 H18 1.0000
C19 H19A 0.9900
C19 H19B 0.9900
C20 H20A 0.9900
C20 H20B 0.9900
C21 C26 1.411(3)
C21 C22 1.415(3)
C22 O1 1.356(3)
C22 C23 1.382(3)
C23 C24 1.381(4)
C23 H23 0.9500
C24 C25 1.385(3)
C24 H24 0.9500
C25 O2 1.372(3)
C25 C26 1.414(3)
C26 C31 1.514(3)
O1 C27 1.431(5)
O1 C27A 1.445(7)
C27 H27A 0.9800
C27 H27B 0.9800
C27 H27C 0.9800
C27A H27D 0.9800
C27A H27E 0.9800
C27A H27F 0.9800
O2 C28 1.421(3)
C28 H28A 0.9800
C28 H28B 0.9800
C28 H28C 0.9800
C31 C36 1.423(3)
C31 C32 1.431(3)
C32 C33 1.400(3)
C32 C37 1.529(3)
C33 C34 1.415(3)
C33 C51 1.500(3)
C34 C35 1.376(3)
C34 C40 1.525(3)
C35 C36 1.391(3)
C35 H35 0.9500
C36 C43 1.514(3)
C37 C38 1.529(3)
C37 C39 1.540(3)
C37 H37 1.0000
C38 H38A 0.9800
C38 H38B 0.9800
C38 H38C 0.9800
C39 H39A 0.9800
C39 H39B 0.9800
C39 H39C 0.9800
C40 C41 1.526(4)
C40 C42 1.531(4)
C40 H40 1.0000
C41 H41A 0.9800
C41 H41B 0.9800
C41 H41C 0.9800
C42 H42A 0.9800
C42 H42B 0.9800
C42 H42C 0.9800
C43 C45 1.531(3)
C43 C44 1.535(3)
C43 H43 1.0000
C44 H44A 0.9800
C44 H44B 0.9800
C44 H44C 0.9800
C45 H45A 0.9800
C45 H45B 0.9800
C45 H45C 0.9800
C51 C56 1.388(3)
C51 C52 1.397(4)
C52 C53 1.390(4)
C52 H52 0.9500
C53 C54 1.389(5)
C53 H53 0.9500
C54 C55 1.383(4)
C54 C57 1.517(4)
C57 C58 1.511(7)
C57 C58A 1.527(9)
C57 H57A 0.9900
C57 H57B 0.9900
C57 H57C 0.9900
C57 H57D 0.9900
C58 C59 1.554(7)
C58 H58A 0.9900
C58 H58B 0.9900
C59 C60 1.346(12)
C59 H59A 0.9900
C59 H59B 0.9900
C60 H60A 0.9800
C60 H60B 0.9800
C60 H60C 0.9800
C58A C59A 1.564(10)
C58A H58C 0.9900
C58A H58D 0.9900
C59A C60A 1.309(15)
C59A H59C 0.9900
C59A H59D 0.9900
C60A H60D 0.9800
C60A H60E 0.9800
C60A H60F 0.9800
C55 C56 1.398(4)
C55 H55 0.9500
C56 H56 0.9500
C61 C66 1.394(3)
C61 C62 1.394(3)
C62 C63 1.392(3)
C62 H62 0.9500
C63 C64 1.397(3)
C63 H63 0.9500
C64 C65 1.391(3)
C64 C67 1.513(3)
C65 C66 1.391(3)
C65 H65 0.9500
C66 H66 0.9500
C67 C68 1.515(4)
C67 H67A 0.9900
C67 H67B 0.9900
C68 C69 1.521(3)
C68 H68A 0.9900
C68 H68B 0.9900
C69 C70 1.515(4)
C69 H69A 0.9900
C69 H69B 0.9900
C70 H70A 0.9800
C70 H70B 0.9800
C70 H70C 0.9800
C1S Cl1 1.747(4)
C1S Cl2 1.767(5)
C1S H1S1 0.9900
C1S H1S2 0.9900
C2S Cl4 1.751(10)
C2S Cl3 1.796(10)
C2S H2S1 0.9900
C2S H2S2 0.9900
C2T Cl3T 1.749(15)
C2T Cl4T 1.758(15)
C2T H2T1 0.9900
C2T H2T2 0.9900
C1X C2X 1.427(13)
C1X H1X1 0.9800
C1X H1X2 0.9800
C1X H1X3 0.9800
C2X C3X 1.380(11)
C2X H2X1 0.9900
C2X H2X2 0.9900
C3X C4X 1.414(11)
C3X H3X1 0.9900
C3X H3X2 0.9900
C4X C5X 1.422(15)
C4X H4X1 0.9900
C4X H4X2 0.9900
C5X H5X1 0.9800
C5X H5X2 0.9800
C5X H5X3 0.9800
C1Y C2Y 1.415(16)
C1Y H1Y1 0.9800
C1Y H1Y2 0.9800
C1Y H1Y3 0.9800
C2Y C3Y 1.407(15)
C2Y H2Y1 0.9900
C2Y H2Y2 0.9900
C3Y C4Y 1.408(16)
C3Y H3Y1 0.9900
C3Y H3Y2 0.9900
C4Y C5Y 1.412(17)
C4Y H4Y1 0.9900
C4Y H4Y2 0.9900
C5Y H5Y1 0.9800
C5Y H5Y2 0.9800
C5Y H5Y3 0.9800
